data_9017575
loop_
_publ_author_name
'Lussier, A. J.'
'Hawthorne, F. C.'

_publ_section_title
;
 Short-range constraints on chemical and structural variations in bavenite
 Sample: 40BAV
;
_journal_name_full 'Mineralogical Magazine'
_journal_page_first 213
_journal_page_last 239
_journal_volume 75
_journal_year 2011
_chemical_compound_source 'Lily Pad Lake, Fort Hope, Ontario, Canada'
_chemical_formula_sum 'Al1.02 Be2.942 Ca3.932 H2 Na0.03 O28 Si9.038'
_chemical_name_mineral Bavenite
_space_group_IT_number 63
_space_group_name_Hall '-C 2c 2'
_space_group_name_H-M_alt 'C m c m'
_symmetry_space_group_name_H-M 'C m c m'
_cell_angle_alpha 90
_cell_angle_beta 90
_cell_angle_gamma 90
_cell_length_a 23.1895
_cell_length_b 4.9725
_cell_length_c 19.4488
_cell_formula_units_Z 4
_cell_volume 2242.637
_database_code_amcsd 0019896
_exptl_crystal_density_diffrn 2.713
_cod_data_source_file inputs/fixed/downloads/18/18401.cif
_cod_data_source_block 18401
_cod_original_formula_sum 'Na.03 Ca3.932 Si9.038 Be2.942 Al1.02 O28 H2'
_cod_database_code 9017575

loop_
_space_group_symop_operation_xyz
x,y,z
1/2+x,1/2+y,z
x,-y,1/2+z
1/2+x,1/2-y,1/2+z
-x,y,1/2-z
1/2-x,1/2+y,1/2-z
-x,y,z
1/2-x,1/2+y,z
x,-y,-z
1/2+x,1/2-y,-z
x,y,1/2-z
1/2+x,1/2+y,1/2-z
-x,-y,1/2+z
1/2-x,1/2-y,1/2+z
-x,-y,-z
1/2-x,1/2-y,-z

loop_
_atom_site_aniso_label
_atom_site_aniso_U_11
_atom_site_aniso_U_22
_atom_site_aniso_U_33
_atom_site_aniso_U_12
_atom_site_aniso_U_13
_atom_site_aniso_U_23
Na 0.01440 0.01590 0.01070 -0.00208 -0.00083 0.00163
Ca 0.01440 0.01590 0.01070 -0.00208 -0.00083 0.00163
SiT1 0.00680 0.00940 0.01090 0.00000 0.00000 0.00000
BeT2 0.00730 0.00780 0.00390 0.00120 0.00000 0.00000
SiT3 0.00870 0.01020 0.00960 0.00000 0.00000 -0.00060
BeT3 0.00870 0.01020 0.00960 0.00000 0.00000 -0.00060
SiT4 0.01100 0.00990 0.00770 0.00000 0.00000 -0.00030
AlT4 0.01100 0.00990 0.00770 0.00000 0.00000 -0.00030
SiT5 0.00930 0.01090 0.00906 0.00000 0.00000 -0.00120
SiT6 0.00890 0.00940 0.00770 0.00007 0.00080 0.00050
O1 0.01200 0.01250 0.00960 0.00000 0.00000 -0.00170
O2 0.01260 0.01030 0.00000 0.00000 0.00000 -0.00020
O3 0.01460 0.01650 0.01430 0.00410 0.00400 0.00060
O4 0.01400 0.01680 0.01330 0.00480 0.00030 -0.00300
O5 0.01550 0.01980 0.00650 0.00300 -0.00050 -0.00020
O6 0.01270 0.01050 0.01370 0.00230 0.00250 0.00110
O7 0.01160 0.01410 0.01180 0.00270 0.00460 0.00240
O8 0.00970 0.01070 0.01600 -0.00004 0.00000 0.00000
O9 0.00700 0.01020 0.01060 -0.00100 0.00000 0.00000

loop_
_atom_site_label
_atom_site_fract_x
_atom_site_fract_y
_atom_site_fract_z
_atom_site_occupancy
_atom_site_U_iso_or_equiv
Na 0.08215 0.25394 0.15377 0.00750 0.01369
Ca 0.08215 0.25394 0.15377 0.98300 0.01369
SiT1 0.00000 0.77210 0.25000 1.00000 0.00900
BeT2 0.12437 0.82080 0.25000 1.00000 0.00630
SiT3 0.00000 0.72010 0.10421 0.52900 0.00950
BeT3 0.00000 0.72010 0.10421 0.47100 0.00950
SiT4 0.09375 0.50000 0.00000 0.49000 0.00700
AlT4 0.09375 0.50000 0.00000 0.51000 0.00700
SiT5 0.17016 0.00000 0.00000 1.00000 0.00972
SiT6 0.21392 0.86269 0.14405 1.00000 0.00865
O1 0.00000 0.57290 0.18240 1.00000 0.01130
O2 0.00000 0.03540 0.10949 1.00000 0.01450
O3 0.05753 0.59550 0.06913 1.00000 0.01510
O4 0.13086 0.23870 0.03381 1.00000 0.01470
O5 0.20814 0.87350 0.06087 1.00000 0.01390
O6 0.23313 0.56020 0.16560 1.00000 0.01230
O7 0.15435 0.93940 0.18036 1.00000 0.01250
O8 0.12132 0.49390 0.25000 1.00000 0.01210
O9 0.05801 0.95540 0.25000 1.00000 0.00930
H8 0.16170 0.43000 0.25000 1.00000 0.01500

loop_
_cod_related_entry_id
_cod_related_entry_database
_cod_related_entry_code
1 AMCSD 0019896
